data_7005775
loop_
_publ_author_name
'Brym, Markus'
'Forsyth, Craig M.'
'Jones, Cameron'
'Junk, Peter C.'
'Rose, Richard P.'
'Stasch, Andreas'
'Turner, David R.'

_publ_section_title
;
 Ligand effects in the syntheses and structures of novel heteroleptic
 and homoleptic bismuth(III) formamidinate complexes.
;
_journal_issue 30
_journal_name_full 'Dalton transactions (Cambridge, England : 2003)'
_journal_page_first 3282
_journal_page_last 3288
_journal_paper_doi 10.1039/b705202b
_journal_year 2007
_chemical_formula_moiety '2(C63 H81 Bi N6), C4 H10 O'
_chemical_formula_sum 'C130 H172 Bi2 N12 O'
_chemical_formula_weight 2336.76
_chemical_name_systematic
;
?
;
_space_group_IT_number 14
_symmetry_cell_setting monoclinic
_symmetry_space_group_name_Hall '-P 2yn'
_symmetry_space_group_name_H-M 'P 1 21/n 1'
_atom_sites_solution_hydrogens geom
_atom_sites_solution_primary direct
_atom_sites_solution_secondary difmap
_audit_creation_method SHELXL-97
_cell_angle_alpha 90.00
_cell_angle_beta 108.64(3)
_cell_angle_gamma 90.00
_cell_formula_units_Z 4
_cell_length_a 14.505(3)
_cell_length_b 38.248(8)
_cell_length_c 22.094(4)
_cell_measurement_temperature 123(2)
_cell_volume 11615(5)
_computing_cell_refinement 'HKL Scalepack (Otwinowski & Minor 1997)'
_computing_data_collection 'Collect (Bruker AXS BV, 1997-2004)'
_computing_data_reduction 'HKL Denzo and Scalepack (Otwinowski & Minor 1997)'
_computing_molecular_graphics 'X-Seed / POV-Ray'
_computing_publication_material 'Microsoft Office 2000'
_computing_structure_refinement 'SHELXL-97 (Sheldrick, 1997)'
_computing_structure_solution 'SHELXS-97 (Sheldrick, 1990)'
_diffrn_ambient_temperature 123(2)
_diffrn_measured_fraction_theta_full 0.807
_diffrn_measured_fraction_theta_max 0.807
_diffrn_measurement_device_type 'Enraf Nonius KAPPA CCD'
_diffrn_measurement_method '1.0 deg frames in phi and omega'
_diffrn_radiation_monochromator graphite
_diffrn_radiation_source 'fine-focus sealed tube'
_diffrn_radiation_type MoK\a
_diffrn_radiation_wavelength 0.71073
_diffrn_reflns_av_R_equivalents 0.0562
_diffrn_reflns_av_sigmaI/netI 0.0991
_diffrn_reflns_limit_h_max 17
_diffrn_reflns_limit_h_min -8
_diffrn_reflns_limit_k_max 45
_diffrn_reflns_limit_k_min -45
_diffrn_reflns_limit_l_max 25
_diffrn_reflns_limit_l_min -26
_diffrn_reflns_number 30693
_diffrn_reflns_theta_full 25.00
_diffrn_reflns_theta_max 25.00
_diffrn_reflns_theta_min 1.11
_diffrn_standards_number 0
_exptl_absorpt_coefficient_mu 3.081
_exptl_absorpt_correction_T_max 0.6384
_exptl_absorpt_correction_T_min 0.5777
_exptl_absorpt_correction_type empirical
_exptl_absorpt_process_details 'performed as part of the DENZO-SMN package'
_exptl_crystal_colour yellow
_exptl_crystal_density_diffrn 1.336
_exptl_crystal_density_method 'not measured'
_exptl_crystal_description block
_exptl_crystal_F_000 4840
_exptl_crystal_size_max 0.20
_exptl_crystal_size_mid 0.16
_exptl_crystal_size_min 0.16
_refine_diff_density_max 0.948
_refine_diff_density_min -0.717
_refine_diff_density_rms 0.117
_refine_ls_extinction_method none
_refine_ls_goodness_of_fit_ref 0.995
_refine_ls_hydrogen_treatment constr
_refine_ls_matrix_type full
_refine_ls_number_parameters 1332
_refine_ls_number_reflns 16513
_refine_ls_number_restraints 0
_refine_ls_restrained_S_all 0.995
_refine_ls_R_factor_all 0.0839
_refine_ls_R_factor_gt 0.0473
_refine_ls_shift/su_max 0.002
_refine_ls_shift/su_mean 0.000
_refine_ls_structure_factor_coef Fsqd
_refine_ls_weighting_details 'calc w=1/[\s^2^(Fo^2^)+(0.0284P)^2^+0.0000P] where P=(Fo^2^+2Fc^2^)/3'
_refine_ls_weighting_scheme calc
_refine_ls_wR_factor_gt 0.0780
_refine_ls_wR_factor_ref 0.0873
_reflns_number_gt 11759
_reflns_number_total 16513
_reflns_threshold_expression >2sigma(I)
_cod_data_source_file b705202b.txt
_cod_data_source_block 3b
_cod_original_cell_volume 11615(4)
_cod_original_sg_symbol_H-M 'P 21/n'
_cod_database_code 7005775

loop_
_symmetry_equiv_pos_as_xyz
'x, y, z'
'-x+1/2, y+1/2, -z+1/2'
'-x, -y, -z'
'x-1/2, -y-1/2, z-1/2'

loop_
_atom_site_label
_atom_site_type_symbol
_atom_site_fract_x
_atom_site_fract_y
_atom_site_fract_z
_atom_site_U_iso_or_equiv
_atom_site_adp_type
_atom_site_occupancy
_atom_site_symmetry_multiplicity
_atom_site_calc_flag
_atom_site_refinement_flags
_atom_site_disorder_assembly
_atom_site_disorder_group
Bi1 Bi 0.320181(16) 0.051207(7) 0.266125(11) 0.01588(7) Uani 1 1 d . . .
Bi2 Bi 0.660152(16) -0.225350(7) 0.208983(11) 0.01576(7) Uani 1 1 d . . .
O1 O 0.7382(3) -0.38230(15) -0.0132(2) 0.0422(14) Uani 1 1 d . . .
N1 N 0.2821(3) 0.00194(13) 0.2055(2) 0.0162(12) Uani 1 1 d . . .
N2 N 0.4431(3) -0.00334(13) 0.2625(2) 0.0153(12) Uani 1 1 d . . .
N3 N 0.3905(3) 0.07870(14) 0.2019(2) 0.0178(13) Uani 1 1 d . . .
N4 N 0.3904(3) 0.11854(14) 0.2783(2) 0.0171(13) Uani 1 1 d . . .
N5 N 0.1733(3) 0.07705(14) 0.2243(2) 0.0157(12) Uani 1 1 d . . .
N6 N 0.1472(3) 0.03671(14) 0.2949(2) 0.0202(13) Uani 1 1 d . . .
N7 N 0.8098(3) -0.24873(14) 0.2519(2) 0.0179(13) Uani 1 1 d . . .
N8 N 0.8257(3) -0.21622(14) 0.1686(2) 0.0194(13) Uani 1 1 d . . .
N9 N 0.5939(3) -0.25087(14) 0.2780(2) 0.0171(13) Uani 1 1 d . . .
N10 N 0.6024(3) -0.29390(14) 0.2083(2) 0.0202(13) Uani 1 1 d . . .
N11 N 0.6923(3) -0.17387(13) 0.2637(2) 0.0151(12) Uani 1 1 d . . .
N12 N 0.5308(3) -0.16975(13) 0.2037(2) 0.0179(13) Uani 1 1 d . . .
C1 C 0.1930(4) -0.01703(17) 0.1776(3) 0.0213(16) Uani 1 1 d . . .
C2 C 0.1570(4) -0.03881(17) 0.2158(3) 0.0200(16) Uani 1 1 d . . .
C3 C 0.0713(5) -0.05749(18) 0.1859(3) 0.0324(19) Uani 1 1 d . . .
H3 H 0.0462 -0.0728 0.2106 0.039 Uiso 1 1 calc R . .
C4 C 0.0227(4) -0.0542(2) 0.1215(3) 0.034(2) Uani 1 1 d . . .
H4 H -0.0368 -0.0663 0.1028 0.041 Uiso 1 1 calc R . .
C5 C 0.0598(4) -0.03345(19) 0.0846(3) 0.0303(19) Uani 1 1 d . . .
H5 H 0.0263 -0.0316 0.0401 0.036 Uiso 1 1 calc R . .
C6 C 0.1469(4) -0.01470(17) 0.1115(3) 0.0194(16) Uani 1 1 d . . .
C7 C 0.2122(4) -0.04343(17) 0.2857(3) 0.0238(17) Uani 1 1 d . . .
H7A H 0.2245 -0.0200 0.3055 0.029 Uiso 1 1 calc R . .
H7B H 0.2763 -0.0538 0.2893 0.029 Uiso 1 1 calc R . .
C8 C 0.1649(5) -0.06584(19) 0.3246(3) 0.0362(19) Uani 1 1 d . . .
H8A H 0.1018 -0.0558 0.3224 0.054 Uiso 1 1 calc R . .
H8B H 0.2071 -0.0665 0.3692 0.054 Uiso 1 1 calc R . .
H8C H 0.1554 -0.0896 0.3073 0.054 Uiso 1 1 calc R . .
C9 C 0.1925(4) 0.00414(18) 0.0690(3) 0.0267(17) Uani 1 1 d . . .
H9A H 0.2338 0.0233 0.0932 0.032 Uiso 1 1 calc R . .
H9B H 0.1408 0.0146 0.0328 0.032 Uiso 1 1 calc R . .
C10 C 0.2549(5) -0.02031(19) 0.0429(3) 0.0357(19) Uani 1 1 d . . .
H10A H 0.3081 -0.0299 0.0785 0.054 Uiso 1 1 calc R . .
H10B H 0.2819 -0.0072 0.0144 0.054 Uiso 1 1 calc R . .
H10C H 0.2144 -0.0395 0.0191 0.054 Uiso 1 1 calc R . .
C11 C 0.3635(4) -0.01759(17) 0.2262(3) 0.0183(15) Uani 1 1 d . . .
H11 H 0.3625 -0.0415 0.2145 0.022 Uiso 1 1 calc R . .
C12 C 0.5298(4) -0.02329(16) 0.2818(3) 0.0155(15) Uani 1 1 d . . .
C13 C 0.5830(4) -0.02199(18) 0.3478(3) 0.0218(16) Uani 1 1 d . . .
C14 C 0.6730(4) -0.03973(18) 0.3685(3) 0.0276(18) Uani 1 1 d . . .
H14 H 0.7098 -0.0395 0.4126 0.033 Uiso 1 1 calc R . .
C15 C 0.7087(5) -0.05719(17) 0.3267(3) 0.0292(18) Uani 1 1 d . . .
H15 H 0.7687 -0.0694 0.3419 0.035 Uiso 1 1 calc R . .
C16 C 0.6572(4) -0.05699(16) 0.2625(3) 0.0239(17) Uani 1 1 d . . .
H16 H 0.6836 -0.0686 0.2337 0.029 Uiso 1 1 calc R . .
C17 C 0.5674(4) -0.04030(16) 0.2384(3) 0.0180(15) Uani 1 1 d . . .
C18 C 0.5456(4) -0.00275(19) 0.3945(3) 0.0293(18) Uani 1 1 d . . .
H18A H 0.5178 0.0199 0.3756 0.035 Uiso 1 1 calc R . .
H18B H 0.6006 0.0022 0.4336 0.035 Uiso 1 1 calc R . .
C19 C 0.4679(5) -0.0234(2) 0.4126(3) 0.044(2) Uani 1 1 d . . .
H19A H 0.4100 -0.0260 0.3749 0.066 Uiso 1 1 calc R . .
H19B H 0.4504 -0.0108 0.4460 0.066 Uiso 1 1 calc R . .
H19C H 0.4934 -0.0465 0.4284 0.066 Uiso 1 1 calc R . .
C20 C 0.5131(4) -0.04076(18) 0.1674(3) 0.0295(18) Uani 1 1 d . . .
H20A H 0.4624 -0.0591 0.1590 0.035 Uiso 1 1 calc R . .
H20B H 0.4794 -0.0180 0.1556 0.035 Uiso 1 1 calc R . .
C21 C 0.5734(5) -0.0471(2) 0.1245(3) 0.043(2) Uani 1 1 d . . .
H21A H 0.6286 -0.0309 0.1356 0.065 Uiso 1 1 calc R . .
H21B H 0.5335 -0.0434 0.0800 0.065 Uiso 1 1 calc R . .
H21C H 0.5976 -0.0712 0.1300 0.065 Uiso 1 1 calc R . .
C22 C 0.4426(4) 0.06731(17) 0.1591(3) 0.0180(15) Uani 1 1 d . . .
C23 C 0.3955(4) 0.06855(18) 0.0936(3) 0.0260(17) Uani 1 1 d . . .
C24 C 0.4474(5) 0.05753(19) 0.0533(3) 0.035(2) Uani 1 1 d . . .
H24 H 0.4160 0.0576 0.0084 0.042 Uiso 1 1 calc R . .
C25 C 0.5432(5) 0.0466(2) 0.0773(3) 0.039(2) Uani 1 1 d . . .
H25 H 0.5768 0.0391 0.0491 0.046 Uiso 1 1 calc R . .
C26 C 0.5895(4) 0.04662(17) 0.1424(3) 0.0260(17) Uani 1 1 d . . .
H26 H 0.6556 0.0394 0.1586 0.031 Uiso 1 1 calc R . .
C27 C 0.5414(4) 0.05707(17) 0.1847(3) 0.0215(16) Uani 1 1 d . . .
C28 C 0.2973(4) 0.08508(19) 0.0663(3) 0.0282(18) Uani 1 1 d . . .
H28A H 0.2617 0.0834 0.0977 0.034 Uiso 1 1 calc R . .
H28B H 0.2596 0.0723 0.0273 0.034 Uiso 1 1 calc R . .
C29 C 0.3062(5) 0.1232(2) 0.0500(3) 0.038(2) Uani 1 1 d . . .
H29A H 0.3390 0.1363 0.0891 0.058 Uiso 1 1 calc R . .
H29B H 0.2412 0.1330 0.0297 0.058 Uiso 1 1 calc R . .
H29C H 0.3443 0.1250 0.0205 0.058 Uiso 1 1 calc R . .
C30 C 0.5937(4) 0.05937(17) 0.2563(3) 0.0254(17) Uani 1 1 d . . .
H30A H 0.5541 0.0470 0.2787 0.030 Uiso 1 1 calc R . .
H30B H 0.5971 0.0843 0.2692 0.030 Uiso 1 1 calc R . .
C31 C 0.6970(4) 0.04414(18) 0.2790(3) 0.0329(19) Uani 1 1 d . . .
H31A H 0.6947 0.0194 0.2671 0.049 Uiso 1 1 calc R . .
H31B H 0.7242 0.0464 0.3255 0.049 Uiso 1 1 calc R . .
H31C H 0.7380 0.0569 0.2588 0.049 Uiso 1 1 calc R . .
C32 C 0.4205(4) 0.10925(18) 0.2309(3) 0.0222(17) Uani 1 1 d . . .
H32 H 0.4630 0.1239 0.2173 0.027 Uiso 1 1 calc R . .
C33 C 0.4177(4) 0.15096(18) 0.3096(3) 0.0208(16) Uani 1 1 d . . .
C34 C 0.4527(4) 0.15011(19) 0.3764(3) 0.0214(16) Uani 1 1 d . . .
C35 C 0.4767(4) 0.1812(2) 0.4102(3) 0.0303(19) Uani 1 1 d . . .
H35 H 0.5028 0.1807 0.4554 0.036 Uiso 1 1 calc R . .
C36 C 0.4630(5) 0.2128(2) 0.3784(4) 0.0338(19) Uani 1 1 d . . .
H36 H 0.4777 0.2341 0.4018 0.041 Uiso 1 1 calc R . .
C37 C 0.4276(4) 0.21342(18) 0.3124(3) 0.0257(17) Uani 1 1 d . . .
H37 H 0.4192 0.2353 0.2910 0.031 Uiso 1 1 calc R . .
C38 C 0.4040(4) 0.18300(18) 0.2762(3) 0.0189(16) Uani 1 1 d . . .
C39 C 0.4659(5) 0.11410(19) 0.4098(3) 0.0349(19) Uani 1 1 d . . .
H39A H 0.4023 0.1020 0.3967 0.042 Uiso 1 1 calc R . .
H39B H 0.5110 0.1000 0.3943 0.042 Uiso 1 1 calc R . .
C40 C 0.5035(5) 0.1151(2) 0.4804(3) 0.062(3) Uani 1 1 d . . .
H40A H 0.5663 0.1272 0.4942 0.092 Uiso 1 1 calc R . .
H40B H 0.5120 0.0911 0.4971 0.092 Uiso 1 1 calc R . .
H40C H 0.4572 0.1275 0.4966 0.092 Uiso 1 1 calc R . .
C41 C 0.3668(4) 0.18469(18) 0.2045(3) 0.0286(18) Uani 1 1 d . . .
H41A H 0.3166 0.1664 0.1888 0.034 Uiso 1 1 calc R . .
H41B H 0.4212 0.1790 0.1882 0.034 Uiso 1 1 calc R . .
C42 C 0.3230(5) 0.21987(18) 0.1759(3) 0.036(2) Uani 1 1 d . . .
H42A H 0.2731 0.2270 0.1946 0.055 Uiso 1 1 calc R . .
H42B H 0.2936 0.2175 0.1296 0.055 Uiso 1 1 calc R . .
H42C H 0.3744 0.2376 0.1853 0.055 Uiso 1 1 calc R . .
C43 C 0.0861(4) 0.02209(17) 0.3270(3) 0.0199(16) Uani 1 1 d . . .
C44 C -0.0100(4) 0.01115(17) 0.2940(3) 0.0240(17) Uani 1 1 d . . .
C45 C -0.0633(5) -0.00400(19) 0.3296(4) 0.0329(19) Uani 1 1 d . . .
H45 H -0.1284 -0.0112 0.3086 0.040 Uiso 1 1 calc R . .
C46 C -0.0238(5) -0.00865(19) 0.3940(4) 0.037(2) Uani 1 1 d . . .
H46 H -0.0613 -0.0191 0.4174 0.044 Uiso 1 1 calc R . .
C47 C 0.0709(5) 0.00184(18) 0.4256(3) 0.0335(18) Uani 1 1 d . . .
H47 H 0.0976 -0.0013 0.4705 0.040 Uiso 1 1 calc R . .
C48 C 0.1266(4) 0.01686(18) 0.3923(3) 0.0248(17) Uani 1 1 d . . .
C49 C -0.0532(4) 0.01435(17) 0.2227(3) 0.0259(17) Uani 1 1 d . . .
H49A H -0.0014 0.0095 0.2037 0.031 Uiso 1 1 calc R . .
H49B H -0.0738 0.0389 0.2125 0.031 Uiso 1 1 calc R . .
C50 C -0.1397(4) -0.00921(19) 0.1902(3) 0.039(2) Uani 1 1 d . . .
H50A H -0.1227 -0.0335 0.2027 0.058 Uiso 1 1 calc R . .
H50B H -0.1565 -0.0070 0.1437 0.058 Uiso 1 1 calc R . .
H50C H -0.1956 -0.0022 0.2032 0.058 Uiso 1 1 calc R . .
C51 C 0.2288(4) 0.02850(19) 0.4283(3) 0.0314(19) Uani 1 1 d . . .
H51A H 0.2699 0.0254 0.4005 0.038 Uiso 1 1 calc R . .
H51B H 0.2554 0.0133 0.4662 0.038 Uiso 1 1 calc R . .
C52 C 0.2343(5) 0.0664(2) 0.4499(3) 0.045(2) Uani 1 1 d . . .
H52A H 0.2129 0.0817 0.4124 0.068 Uiso 1 1 calc R . .
H52B H 0.3016 0.0721 0.4749 0.068 Uiso 1 1 calc R . .
H52C H 0.1922 0.0698 0.4763 0.068 Uiso 1 1 calc R . .
C53 C 0.1185(4) 0.06356(17) 0.2579(3) 0.0185(16) Uani 1 1 d . . .
H53 H 0.0576 0.0740 0.2544 0.022 Uiso 1 1 calc R . .
C54 C 0.1463(4) 0.11085(18) 0.1977(3) 0.0196(16) Uani 1 1 d . . .
C55 C 0.1577(4) 0.14025(18) 0.2379(3) 0.0191(16) Uani 1 1 d . . .
C56 C 0.1332(4) 0.17306(18) 0.2103(3) 0.0236(17) Uani 1 1 d . . .
H56 H 0.1419 0.1931 0.2369 0.028 Uiso 1 1 calc R . .
C57 C 0.0960(4) 0.1769(2) 0.1443(3) 0.0310(19) Uani 1 1 d . . .
H57 H 0.0807 0.1995 0.1261 0.037 Uiso 1 1 calc R . .
C58 C 0.0814(5) 0.1482(2) 0.1056(3) 0.0307(19) Uani 1 1 d . . .
H58 H 0.0555 0.1511 0.0606 0.037 Uiso 1 1 calc R . .
C59 C 0.1038(4) 0.11470(19) 0.1308(3) 0.0219(17) Uani 1 1 d . . .
C60 C 0.1896(4) 0.13555(17) 0.3101(3) 0.0190(16) Uani 1 1 d . . .
H60A H 0.2509 0.1220 0.3233 0.023 Uiso 1 1 calc R . .
H60B H 0.1397 0.1214 0.3208 0.023 Uiso 1 1 calc R . .
C61 C 0.2057(4) 0.16925(18) 0.3498(3) 0.0299(18) Uani 1 1 d . . .
H61A H 0.2567 0.1832 0.3410 0.045 Uiso 1 1 calc R . .
H61B H 0.2258 0.1633 0.3953 0.045 Uiso 1 1 calc R . .
H61C H 0.1451 0.1827 0.3383 0.045 Uiso 1 1 calc R . .
C62 C 0.0755(4) 0.08260(19) 0.0890(3) 0.0298(18) Uani 1 1 d . . .
H62A H 0.1201 0.0631 0.1084 0.036 Uiso 1 1 calc R . .
H62B H 0.0818 0.0876 0.0465 0.036 Uiso 1 1 calc R . .
C63 C -0.0296(5) 0.0717(2) 0.0811(3) 0.051(2) Uani 1 1 d . . .
H63A H -0.0365 0.0677 0.1232 0.077 Uiso 1 1 calc R . .
H63B H -0.0452 0.0501 0.0559 0.077 Uiso 1 1 calc R . .
H63C H -0.0742 0.0903 0.0590 0.077 Uiso 1 1 calc R . .
C64 C 0.8435(4) -0.28016(17) 0.2874(3) 0.0136(15) Uani 1 1 d . . .
C65 C 0.8828(4) -0.27790(18) 0.3545(3) 0.0204(16) Uani 1 1 d . . .
C66 C 0.9132(4) -0.3086(2) 0.3897(3) 0.0264(18) Uani 1 1 d . . .
H66 H 0.9379 -0.3075 0.4350 0.032 Uiso 1 1 calc R . .
C67 C 0.9079(4) -0.34057(19) 0.3594(3) 0.0252(17) Uani 1 1 d . . .
H67 H 0.9286 -0.3612 0.3839 0.030 Uiso 1 1 calc R . .
C68 C 0.8729(4) -0.34246(17) 0.2940(3) 0.0203(16) Uani 1 1 d . . .
H68 H 0.8700 -0.3645 0.2738 0.024 Uiso 1 1 calc R . .
C69 C 0.8414(4) -0.31273(18) 0.2565(3) 0.0184(16) Uani 1 1 d . . .
C70 C 0.8994(4) -0.24246(18) 0.3866(3) 0.0254(17) Uani 1 1 d . . .
H70A H 0.8963 -0.2449 0.4305 0.030 Uiso 1 1 calc R . .
H70B H 0.8466 -0.2264 0.3629 0.030 Uiso 1 1 calc R . .
C71 C 0.9970(4) -0.22652(19) 0.3896(3) 0.0334(19) Uani 1 1 d . . .
H71A H 1.0497 -0.2420 0.4141 0.050 Uiso 1 1 calc R . .
H71B H 1.0040 -0.2036 0.4105 0.050 Uiso 1 1 calc R . .
H71C H 1.0001 -0.2237 0.3462 0.050 Uiso 1 1 calc R . .
C72 C 0.8100(4) -0.31448(17) 0.1840(3) 0.0215(16) Uani 1 1 d . . .
H72A H 0.8571 -0.3010 0.1694 0.026 Uiso 1 1 calc R . .
H72B H 0.7460 -0.3028 0.1668 0.026 Uiso 1 1 calc R . .
C73 C 0.8017(4) -0.35122(18) 0.1551(3) 0.0296(18) Uani 1 1 d . . .
H73A H 0.8653 -0.3628 0.1701 0.044 Uiso 1 1 calc R . .
H73B H 0.7803 -0.3495 0.1084 0.044 Uiso 1 1 calc R . .
H73C H 0.7542 -0.3649 0.1683 0.044 Uiso 1 1 calc R . .
C74 C 0.8592(4) -0.23935(17) 0.2122(3) 0.0182(16) Uani 1 1 d . . .
H74 H 0.9201 -0.2501 0.2165 0.022 Uiso 1 1 calc R . .
C75 C 0.8841(4) -0.20740(17) 0.1291(3) 0.0219(16) Uani 1 1 d . . .
C76 C 0.8449(5) -0.2155(2) 0.0642(3) 0.035(2) Uani 1 1 d . . .
C77 C 0.9015(6) -0.2077(2) 0.0246(3) 0.050(2) Uani 1 1 d . . .
H77 H 0.8773 -0.2129 -0.0198 0.060 Uiso 1 1 calc R . .
C78 C 0.9915(5) -0.1925(2) 0.0498(4) 0.050(2) Uani 1 1 d . . .
H78 H 1.0289 -0.1876 0.0225 0.060 Uiso 1 1 calc R . .
C79 C 1.0289(5) -0.1842(2) 0.1139(4) 0.040(2) Uani 1 1 d . . .
H79 H 1.0905 -0.1730 0.1298 0.048 Uiso 1 1 calc R . .
C80 C 0.9767(5) -0.19205(19) 0.1552(3) 0.0333(19) Uani 1 1 d . . .
C81 C 0.7483(4) -0.2350(2) 0.0375(3) 0.039(2) Uani 1 1 d . . .
H81A H 0.7445 -0.2458 -0.0039 0.047 Uiso 1 1 calc R . .
H81B H 0.7450 -0.2539 0.0673 0.047 Uiso 1 1 calc R . .
C82 C 0.6630(5) -0.2102(2) 0.0284(3) 0.052(2) Uani 1 1 d . . .
H82A H 0.6735 -0.1961 0.0671 0.079 Uiso 1 1 calc R . .
H82B H 0.6029 -0.2237 0.0201 0.079 Uiso 1 1 calc R . .
H82C H 0.6577 -0.1947 -0.0080 0.079 Uiso 1 1 calc R . .
C83 C 1.0168(5) -0.18433(19) 0.2252(4) 0.040(2) Uani 1 1 d . . .
H83A H 0.9631 -0.1753 0.2393 0.048 Uiso 1 1 calc R . .
H83B H 1.0386 -0.2067 0.2479 0.048 Uiso 1 1 calc R . .
C84 C 1.0995(5) -0.1589(2) 0.2461(4) 0.056(2) Uani 1 1 d . . .
H84C H 1.1556 -0.1683 0.2359 0.084 Uiso 1 1 calc R . .
H84B H 1.1172 -0.1552 0.2923 0.084 Uiso 1 1 calc R . .
H84A H 1.0798 -0.1366 0.2238 0.084 Uiso 1 1 calc R . .
C85 C 0.5392(4) -0.23824(17) 0.3173(3) 0.0203(16) Uani 1 1 d . . .
C86 C 0.4393(4) -0.22935(17) 0.2884(3) 0.0239(17) Uani 1 1 d . . .
C87 C 0.3880(5) -0.21857(19) 0.3276(4) 0.036(2) Uani 1 1 d . . .
H87 H 0.3212 -0.2125 0.3095 0.044 Uiso 1 1 calc R . .
C88 C 0.4325(5) -0.2163(2) 0.3936(4) 0.042(2) Uani 1 1 d . . .
H88 H 0.3965 -0.2079 0.4197 0.051 Uiso 1 1 calc R . .
C89 C 0.5262(5) -0.22599(19) 0.4207(3) 0.0339(19) Uani 1 1 d . . .
H89 H 0.5548 -0.2247 0.4658 0.041 Uiso 1 1 calc R . .
C90 C 0.5821(4) -0.23792(18) 0.3837(3) 0.0241(17) Uani 1 1 d . . .
C91 C 0.6808(4) -0.2527(2) 0.4157(3) 0.0280(18) Uani 1 1 d . . .
H91A H 0.7165 -0.2371 0.4512 0.034 Uiso 1 1 calc R . .
H91B H 0.7172 -0.2534 0.3847 0.034 Uiso 1 1 calc R . .
C92 C 0.6772(5) -0.2893(2) 0.4419(4) 0.053(2) Uani 1 1 d . . .
H92A H 0.6431 -0.2886 0.4737 0.080 Uiso 1 1 calc R . .
H92B H 0.7436 -0.2979 0.4620 0.080 Uiso 1 1 calc R . .
H92C H 0.6426 -0.3049 0.4069 0.080 Uiso 1 1 calc R . .
C93 C 0.3921(4) -0.23383(18) 0.2171(3) 0.0260(17) Uani 1 1 d . . .
H93B H 0.3938 -0.2590 0.2068 0.031 Uiso 1 1 calc R . .
H93A H 0.4321 -0.2213 0.1952 0.031 Uiso 1 1 calc R . .
C94 C 0.2863(4) -0.2209(2) 0.1890(3) 0.040(2) Uani 1 1 d . . .
H94A H 0.2446 -0.2342 0.2081 0.060 Uiso 1 1 calc R . .
H94B H 0.2638 -0.2244 0.1427 0.060 Uiso 1 1 calc R . .
H94C H 0.2831 -0.1960 0.1986 0.060 Uiso 1 1 calc R . .
C95 C 0.5698(4) -0.28374(18) 0.2535(3) 0.0184(16) Uani 1 1 d . . .
H95 H 0.5302 -0.2986 0.2692 0.022 Uiso 1 1 calc R . .
C96 C 0.5795(4) -0.32793(19) 0.1840(3) 0.0211(16) Uani 1 1 d . . .
C97 C 0.5448(4) -0.33186(18) 0.1173(3) 0.0230(17) Uani 1 1 d . . .
C98 C 0.5220(5) -0.3646(2) 0.0911(3) 0.034(2) Uani 1 1 d . . .
H98 H 0.4958 -0.3668 0.0460 0.041 Uiso 1 1 calc R . .
C99 C 0.5358(4) -0.39459(19) 0.1282(3) 0.0296(18) Uani 1 1 d . . .
H99 H 0.5191 -0.4169 0.1091 0.035 Uiso 1 1 calc R . .
C100 C 0.5748(4) -0.39105(18) 0.1939(3) 0.0272(18) Uani 1 1 d . . .
H100 H 0.5876 -0.4115 0.2196 0.033 Uiso 1 1 calc R . .
C101 C 0.5964(4) -0.35806(18) 0.2242(3) 0.0193(16) Uani 1 1 d . . .
C102 C 0.5317(4) -0.2995(2) 0.0740(3) 0.0329(19) Uani 1 1 d . . .
H10E H 0.5902 -0.2845 0.0901 0.039 Uiso 1 1 calc R . .
H10D H 0.5275 -0.3073 0.0304 0.039 Uiso 1 1 calc R . .
C103 C 0.4422(5) -0.27776(19) 0.0701(3) 0.038(2) Uani 1 1 d . . .
H10F H 0.3837 -0.2922 0.0535 0.057 Uiso 1 1 calc R . .
H10G H 0.4383 -0.2578 0.0415 0.057 Uiso 1 1 calc R . .
H10H H 0.4468 -0.2692 0.1128 0.057 Uiso 1 1 calc R . .
C104 C 0.6377(4) -0.35495(17) 0.2964(3) 0.0231(16) Uani 1 1 d . . .
H10J H 0.5837 -0.3496 0.3132 0.028 Uiso 1 1 calc R . .
H10I H 0.6832 -0.3349 0.3069 0.028 Uiso 1 1 calc R . .
C105 C 0.6915(4) -0.38748(17) 0.3309(3) 0.0320(18) Uani 1 1 d . . .
H10K H 0.6448 -0.4066 0.3271 0.048 Uiso 1 1 calc R . .
H10L H 0.7233 -0.3820 0.3762 0.048 Uiso 1 1 calc R . .
H10M H 0.7406 -0.3946 0.3116 0.048 Uiso 1 1 calc R . .
C106 C 0.7793(4) -0.15310(17) 0.2910(3) 0.0185(16) Uani 1 1 d . . .
C107 C 0.8156(4) -0.13296(16) 0.2503(3) 0.0165(15) Uani 1 1 d . . .
C108 C 0.8953(4) -0.11202(17) 0.2791(3) 0.0206(16) Uani 1 1 d . . .
H108 H 0.9214 -0.0981 0.2528 0.025 Uiso 1 1 calc R . .
C109 C 0.9383(4) -0.11051(18) 0.3445(3) 0.0251(17) Uani 1 1 d . . .
H109 H 0.9933 -0.0960 0.3628 0.030 Uiso 1 1 calc R . .
C110 C 0.9003(4) -0.13038(19) 0.3829(3) 0.0280(18) Uani 1 1 d . . .
H110 H 0.9304 -0.1296 0.4279 0.034 Uiso 1 1 calc R . .
C111 C 0.8193(4) -0.15153(16) 0.3577(3) 0.0173(15) Uani 1 1 d . . .
C112 C 0.7669(4) -0.13360(17) 0.1799(3) 0.0256(17) Uani 1 1 d . . .
H11A H 0.7000 -0.1244 0.1709 0.031 Uiso 1 1 calc R . .
H11B H 0.7613 -0.1583 0.1656 0.031 Uiso 1 1 calc R . .
C113 C 0.8168(5) -0.11284(19) 0.1394(3) 0.038(2) Uani 1 1 d . . .
H11C H 0.8138 -0.0878 0.1480 0.058 Uiso 1 1 calc R . .
H11D H 0.7833 -0.1174 0.0940 0.058 Uiso 1 1 calc R . .
H11E H 0.8849 -0.1201 0.1504 0.058 Uiso 1 1 calc R . .
C114 C 0.7730(5) -0.16924(18) 0.4009(3) 0.0304(18) Uani 1 1 d . . .
H11F H 0.8239 -0.1813 0.4354 0.036 Uiso 1 1 calc R . .
H11G H 0.7269 -0.1872 0.3764 0.036 Uiso 1 1 calc R . .
C115 C 0.7185(5) -0.1438(2) 0.4309(3) 0.040(2) Uani 1 1 d . . .
H11H H 0.7630 -0.1254 0.4536 0.061 Uiso 1 1 calc R . .
H11I H 0.6936 -0.1565 0.4610 0.061 Uiso 1 1 calc R . .
H11J H 0.6641 -0.1334 0.3973 0.061 Uiso 1 1 calc R . .
C116 C 0.6093(4) -0.15501(18) 0.2403(3) 0.0228(16) Uani 1 1 d . . .
H116 H 0.6087 -0.1309 0.2507 0.027 Uiso 1 1 calc R . .
C117 C 0.4431(4) -0.14965(17) 0.1835(3) 0.0214(16) Uani 1 1 d . . .
C118 C 0.3913(4) -0.14968(18) 0.1176(3) 0.0232(17) Uani 1 1 d . . .
C119 C 0.3016(4) -0.13214(19) 0.0964(3) 0.0320(19) Uani 1 1 d . . .
H119 H 0.2664 -0.1315 0.0520 0.038 Uiso 1 1 calc R . .
C120 C 0.2645(4) -0.11609(18) 0.1382(3) 0.0303(18) Uani 1 1 d . . .
H120 H 0.2032 -0.1047 0.1229 0.036 Uiso 1 1 calc R . .
C121 C 0.3150(4) -0.11617(18) 0.2026(3) 0.0302(18) Uani 1 1 d . . .
H121 H 0.2881 -0.1047 0.2313 0.036 Uiso 1 1 calc R . .
C122 C 0.4044(4) -0.13266(17) 0.2262(3) 0.0242(17) Uani 1 1 d . . .
C123 C 0.4330(4) -0.16625(19) 0.0702(3) 0.0304(19) Uani 1 1 d . . .
H12F H 0.3792 -0.1747 0.0330 0.036 Uiso 1 1 calc R . .
H12G H 0.4730 -0.1867 0.0903 0.036 Uiso 1 1 calc R . .
C124 C 0.4955(5) -0.1408(2) 0.0473(3) 0.045(2) Uani 1 1 d . . .
H12H H 0.4549 -0.1215 0.0241 0.068 Uiso 1 1 calc R . .
H12I H 0.5246 -0.1529 0.0188 0.068 Uiso 1 1 calc R . .
H12J H 0.5471 -0.1315 0.0841 0.068 Uiso 1 1 calc R . .
C125 C 0.4570(5) -0.1325(2) 0.2981(3) 0.035(2) Uani 1 1 d . . .
H12A H 0.4875 -0.1558 0.3101 0.042 Uiso 1 1 calc R . .
H12B H 0.5103 -0.1152 0.3070 0.042 Uiso 1 1 calc R . .
C126 C 0.3990(6) -0.1249(2) 0.3397(3) 0.063(3) Uani 1 1 d . . .
H12C H 0.3810 -0.1001 0.3360 0.094 Uiso 1 1 calc R . .
H12D H 0.4371 -0.1301 0.3840 0.094 Uiso 1 1 calc R . .
H12E H 0.3399 -0.1392 0.3270 0.094 Uiso 1 1 calc R . .
C127 C 0.7605(6) -0.4382(2) 0.0354(4) 0.065(3) Uani 1 1 d . . .
H12K H 0.7849 -0.4481 0.0025 0.097 Uiso 1 1 calc R . .
H12L H 0.7281 -0.4566 0.0522 0.097 Uiso 1 1 calc R . .
H12M H 0.8150 -0.4287 0.0702 0.097 Uiso 1 1 calc R . .
C128 C 0.6894(5) -0.4096(2) 0.0068(4) 0.050(2) Uani 1 1 d . . .
H12N H 0.6363 -0.4188 -0.0301 0.059 Uiso 1 1 calc R . .
H12O H 0.6606 -0.4008 0.0389 0.059 Uiso 1 1 calc R . .
C129 C 0.6793(5) -0.3540(2) -0.0404(4) 0.052(2) Uani 1 1 d . . .
H12P H 0.6477 -0.3449 -0.0100 0.063 Uiso 1 1 calc R . .
H12Q H 0.6275 -0.3618 -0.0794 0.063 Uiso 1 1 calc R . .
C130 C 0.7366(5) -0.3258(2) -0.0573(4) 0.056(2) Uani 1 1 d . . .
H13A H 0.7900 -0.3189 -0.0192 0.085 Uiso 1 1 calc R . .
H13B H 0.6944 -0.3056 -0.0736 0.085 Uiso 1 1 calc R . .
H13C H 0.7632 -0.3342 -0.0902 0.085 Uiso 1 1 calc R . .

loop_
_atom_site_aniso_label
_atom_site_aniso_U_11
_atom_site_aniso_U_22
_atom_site_aniso_U_33
_atom_site_aniso_U_23
_atom_site_aniso_U_13
_atom_site_aniso_U_12
Bi1 0.01708(13) 0.01317(14) 0.01702(14) -0.00076(12) 0.00490(10) -0.00024(11)
Bi2 0.01633(13) 0.01376(14) 0.01675(14) -0.00027(12) 0.00468(10) -0.00039(12)
O1 0.039(3) 0.034(4) 0.054(3) -0.002(3) 0.015(3) 0.003(3)
N1 0.014(3) 0.013(3) 0.019(3) 0.003(3) 0.001(2) 0.002(2)
N2 0.016(3) 0.014(3) 0.017(3) 0.005(3) 0.006(2) 0.004(3)
N3 0.024(3) 0.015(3) 0.014(3) -0.002(3) 0.007(2) 0.000(3)
N4 0.021(3) 0.010(3) 0.019(3) 0.002(3) 0.005(2) -0.005(3)
N5 0.020(3) 0.015(3) 0.014(3) 0.001(3) 0.009(2) -0.002(3)
N6 0.022(3) 0.014(3) 0.027(3) 0.008(3) 0.010(3) 0.005(3)
N7 0.024(3) 0.019(4) 0.011(3) 0.006(3) 0.005(2) 0.006(3)
N8 0.021(3) 0.020(4) 0.018(3) 0.009(3) 0.009(2) 0.005(3)
N9 0.020(3) 0.023(4) 0.009(3) -0.002(3) 0.005(2) 0.001(3)
N10 0.024(3) 0.013(3) 0.021(3) -0.001(3) 0.003(3) -0.004(3)
N11 0.013(3) 0.010(3) 0.021(3) -0.005(3) 0.004(2) 0.001(2)
N12 0.014(3) 0.010(3) 0.031(3) -0.005(3) 0.009(2) -0.003(2)
C1 0.017(3) 0.013(4) 0.032(4) -0.004(3) 0.007(3) -0.001(3)
C2 0.017(3) 0.011(4) 0.035(4) -0.002(3) 0.011(3) 0.007(3)
C3 0.032(4) 0.023(5) 0.046(5) -0.003(4) 0.018(4) 0.002(4)
C4 0.018(4) 0.040(6) 0.043(5) -0.013(4) 0.008(4) -0.012(4)
C5 0.021(4) 0.029(5) 0.034(5) -0.009(4) -0.001(3) 0.008(4)
C6 0.017(3) 0.013(4) 0.029(4) -0.004(3) 0.008(3) 0.010(3)
C7 0.030(4) 0.016(4) 0.030(4) -0.006(3) 0.017(3) 0.000(3)
C8 0.052(5) 0.028(5) 0.037(5) -0.005(4) 0.026(4) -0.011(4)
C9 0.025(4) 0.030(5) 0.020(4) -0.003(4) 0.001(3) 0.000(3)
C10 0.040(4) 0.031(5) 0.036(5) -0.015(4) 0.013(4) -0.013(4)
C11 0.029(4) 0.012(4) 0.018(4) -0.002(3) 0.013(3) -0.002(3)
C12 0.019(3) 0.007(4) 0.020(4) -0.004(3) 0.005(3) -0.001(3)
C13 0.024(4) 0.022(4) 0.019(4) 0.000(3) 0.007(3) -0.006(3)
C14 0.023(4) 0.025(5) 0.028(4) 0.008(4) -0.002(3) 0.000(3)
C15 0.025(4) 0.017(5) 0.047(5) 0.010(4) 0.012(4) 0.009(3)
C16 0.025(4) 0.013(4) 0.038(5) 0.001(4) 0.015(3) 0.000(3)
C17 0.021(3) 0.009(4) 0.021(4) -0.003(3) 0.003(3) -0.004(3)
C18 0.025(4) 0.037(5) 0.017(4) 0.000(4) -0.004(3) 0.007(4)
C19 0.052(5) 0.052(6) 0.032(5) -0.004(4) 0.019(4) -0.006(4)
C20 0.032(4) 0.027(5) 0.029(4) -0.004(4) 0.009(3) 0.003(3)
C21 0.052(5) 0.042(6) 0.042(5) -0.015(4) 0.023(4) 0.007(4)
C22 0.024(4) 0.014(4) 0.021(4) -0.001(3) 0.013(3) -0.005(3)
C23 0.030(4) 0.027(5) 0.023(4) -0.002(4) 0.010(3) -0.006(3)
C24 0.040(4) 0.039(6) 0.029(4) 0.002(4) 0.017(4) -0.003(4)
C25 0.044(5) 0.044(6) 0.035(5) -0.006(4) 0.023(4) 0.006(4)
C26 0.023(4) 0.022(5) 0.040(5) 0.006(4) 0.020(3) 0.006(3)
C27 0.029(4) 0.013(4) 0.025(4) 0.007(3) 0.011(3) -0.002(3)
C28 0.029(4) 0.024(5) 0.026(4) 0.008(4) -0.001(3) -0.002(3)
C29 0.035(4) 0.041(6) 0.036(5) 0.012(4) 0.007(3) 0.004(4)
C30 0.023(4) 0.014(4) 0.040(5) 0.005(3) 0.011(3) 0.003(3)
C31 0.033(4) 0.026(5) 0.042(5) 0.002(4) 0.014(3) 0.003(4)
C32 0.013(3) 0.024(5) 0.028(4) 0.001(4) 0.004(3) 0.002(3)
C33 0.015(3) 0.020(4) 0.026(4) -0.007(3) 0.006(3) -0.006(3)
C34 0.016(3) 0.022(5) 0.024(4) 0.000(4) 0.004(3) 0.006(3)
C35 0.023(4) 0.034(5) 0.031(4) -0.014(4) 0.004(3) -0.002(4)
C36 0.034(4) 0.025(5) 0.044(5) -0.014(4) 0.014(4) -0.012(4)
C37 0.028(4) 0.012(4) 0.043(5) 0.004(4) 0.019(4) -0.002(3)
C38 0.015(3) 0.017(4) 0.026(4) -0.001(3) 0.008(3) -0.002(3)
C39 0.046(5) 0.027(5) 0.026(4) -0.007(4) 0.003(4) -0.003(4)
C40 0.063(6) 0.077(8) 0.043(6) 0.009(5) 0.015(4) -0.012(5)
C41 0.024(4) 0.019(5) 0.044(5) -0.003(4) 0.013(3) 0.000(3)
C42 0.041(4) 0.024(5) 0.040(5) 0.005(4) 0.008(4) -0.007(4)
C43 0.019(3) 0.013(4) 0.031(4) 0.000(3) 0.013(3) -0.001(3)
C44 0.028(4) 0.013(4) 0.035(5) 0.000(3) 0.015(3) 0.009(3)
C45 0.025(4) 0.026(5) 0.051(5) -0.001(4) 0.017(4) -0.004(4)
C46 0.040(5) 0.030(5) 0.052(5) 0.008(4) 0.030(4) 0.005(4)
C47 0.046(5) 0.021(5) 0.035(4) 0.004(4) 0.015(4) 0.002(4)
C48 0.028(4) 0.017(4) 0.033(5) 0.002(3) 0.015(3) 0.002(3)
C49 0.022(4) 0.011(4) 0.043(5) -0.005(3) 0.008(3) 0.003(3)
C50 0.027(4) 0.029(5) 0.058(5) -0.012(4) 0.011(4) -0.005(4)
C51 0.041(4) 0.033(5) 0.015(4) 0.001(4) 0.001(3) 0.002(4)
C52 0.052(5) 0.050(6) 0.024(4) 0.001(4) -0.001(4) -0.017(4)
C53 0.022(4) 0.012(4) 0.021(4) -0.010(3) 0.005(3) -0.003(3)
C54 0.013(3) 0.018(4) 0.030(4) -0.005(3) 0.010(3) -0.004(3)
C55 0.010(3) 0.021(4) 0.029(4) 0.008(3) 0.011(3) 0.005(3)
C56 0.025(4) 0.018(4) 0.033(5) 0.002(4) 0.016(3) 0.007(3)
C57 0.026(4) 0.034(5) 0.036(5) 0.015(4) 0.014(3) 0.010(4)
C58 0.040(4) 0.036(5) 0.020(4) 0.014(4) 0.016(3) 0.007(4)
C59 0.015(3) 0.026(5) 0.026(4) 0.001(4) 0.007(3) -0.003(3)
C60 0.023(3) 0.016(4) 0.020(4) -0.003(3) 0.009(3) -0.003(3)
C61 0.027(4) 0.029(5) 0.035(4) -0.010(4) 0.011(3) 0.001(3)
C62 0.026(4) 0.039(5) 0.024(4) -0.005(4) 0.008(3) -0.008(4)
C63 0.045(5) 0.066(7) 0.038(5) -0.026(5) 0.006(4) -0.014(5)
C64 0.012(3) 0.013(4) 0.019(4) 0.003(3) 0.010(3) 0.001(3)
C65 0.019(3) 0.020(4) 0.023(4) 0.002(4) 0.008(3) 0.000(3)
C66 0.024(4) 0.035(5) 0.017(4) 0.008(4) 0.002(3) 0.008(4)
C67 0.020(4) 0.022(5) 0.035(5) 0.013(4) 0.011(3) 0.007(3)
C68 0.025(4) 0.007(4) 0.029(4) 0.004(3) 0.008(3) 0.004(3)
C69 0.016(3) 0.020(4) 0.021(4) 0.002(3) 0.009(3) -0.003(3)
C70 0.027(4) 0.026(5) 0.022(4) -0.006(3) 0.007(3) 0.009(3)
C71 0.027(4) 0.044(6) 0.031(4) -0.007(4) 0.011(3) -0.003(4)
C72 0.018(3) 0.017(4) 0.027(4) 0.002(3) 0.005(3) 0.000(3)
C73 0.029(4) 0.036(5) 0.023(4) -0.005(4) 0.008(3) -0.004(4)
C74 0.019(3) 0.014(4) 0.024(4) -0.009(3) 0.010(3) 0.001(3)
C75 0.028(4) 0.014(4) 0.029(4) 0.014(3) 0.017(3) 0.013(3)
C76 0.038(4) 0.043(6) 0.025(5) 0.018(4) 0.013(4) 0.016(4)
C77 0.053(5) 0.074(8) 0.032(5) 0.026(5) 0.026(4) 0.022(5)
C78 0.038(5) 0.067(7) 0.059(6) 0.040(5) 0.035(4) 0.025(5)
C79 0.029(4) 0.037(6) 0.061(6) 0.031(5) 0.024(4) 0.012(4)
C80 0.029(4) 0.028(5) 0.046(5) 0.010(4) 0.017(4) 0.011(4)
C81 0.030(4) 0.060(7) 0.024(4) 0.011(4) 0.004(3) 0.009(4)
C82 0.049(5) 0.049(7) 0.050(5) 0.006(5) 0.003(4) 0.005(5)
C83 0.026(4) 0.024(5) 0.070(6) -0.010(4) 0.016(4) -0.008(4)
C84 0.041(5) 0.046(6) 0.081(6) -0.012(5) 0.018(4) -0.005(4)
C85 0.020(3) 0.013(4) 0.033(4) -0.002(3) 0.015(3) 0.000(3)
C86 0.023(4) 0.013(4) 0.037(5) -0.003(3) 0.011(3) -0.002(3)
C87 0.027(4) 0.030(5) 0.056(6) 0.000(4) 0.020(4) 0.004(4)
C88 0.056(5) 0.034(6) 0.047(6) -0.008(4) 0.032(4) 0.006(4)
C89 0.037(4) 0.040(5) 0.030(4) -0.005(4) 0.018(4) 0.000(4)
C90 0.027(4) 0.020(4) 0.023(4) -0.010(3) 0.005(3) -0.006(3)
C91 0.026(4) 0.040(5) 0.019(4) -0.008(4) 0.008(3) -0.010(4)
C92 0.042(5) 0.043(6) 0.069(6) 0.015(5) 0.009(4) 0.010(4)
C93 0.018(3) 0.024(5) 0.035(4) 0.000(4) 0.008(3) -0.001(3)
C94 0.021(4) 0.049(6) 0.049(5) 0.007(4) 0.010(3) 0.002(4)
C95 0.012(3) 0.030(5) 0.008(4) -0.005(3) -0.004(3) 0.008(3)
C96 0.017(3) 0.021(4) 0.024(4) -0.005(4) 0.006(3) -0.004(3)
C97 0.028(4) 0.017(4) 0.025(4) -0.006(3) 0.011(3) -0.006(3)
C98 0.033(4) 0.046(6) 0.024(4) -0.009(4) 0.010(3) -0.005(4)
C99 0.040(4) 0.022(5) 0.031(5) -0.014(4) 0.016(4) -0.003(4)
C100 0.029(4) 0.015(4) 0.045(5) -0.001(4) 0.022(4) 0.001(3)
C101 0.013(3) 0.018(4) 0.029(4) -0.007(3) 0.009(3) -0.001(3)
C102 0.032(4) 0.035(5) 0.030(4) -0.007(4) 0.009(3) -0.002(4)
C103 0.050(5) 0.039(6) 0.021(4) 0.007(4) 0.003(3) 0.009(4)
C104 0.031(4) 0.018(4) 0.025(4) -0.004(3) 0.015(3) 0.002(3)
C105 0.037(4) 0.015(4) 0.041(5) 0.006(4) 0.010(3) -0.002(4)
C106 0.015(3) 0.012(4) 0.025(4) -0.001(3) 0.001(3) 0.004(3)
C107 0.014(3) 0.012(4) 0.020(4) -0.003(3) 0.000(3) 0.003(3)
C108 0.021(3) 0.015(4) 0.028(4) 0.001(3) 0.010(3) -0.002(3)
C109 0.019(4) 0.021(5) 0.033(5) -0.003(4) 0.006(3) 0.000(3)
C110 0.023(4) 0.028(5) 0.023(4) -0.005(4) -0.007(3) 0.009(3)
C111 0.020(3) 0.010(4) 0.021(4) 0.000(3) 0.004(3) 0.003(3)
C112 0.030(4) 0.012(4) 0.035(5) 0.001(3) 0.011(3) -0.002(3)
C113 0.047(5) 0.034(5) 0.034(4) 0.000(4) 0.011(4) -0.008(4)
C114 0.036(4) 0.027(5) 0.024(4) -0.006(4) 0.004(3) 0.002(4)
C115 0.052(5) 0.040(6) 0.034(5) 0.002(4) 0.021(4) -0.001(4)
C116 0.035(4) 0.014(4) 0.024(4) 0.001(3) 0.016(3) 0.004(3)
C117 0.014(3) 0.015(4) 0.035(4) -0.002(3) 0.007(3) -0.003(3)
C118 0.017(3) 0.023(5) 0.028(4) -0.002(3) 0.005(3) -0.005(3)
C119 0.022(4) 0.033(5) 0.033(5) 0.007(4) -0.003(3) 0.000(4)
C120 0.019(4) 0.024(5) 0.045(5) 0.001(4) 0.006(4) 0.009(3)
C121 0.025(4) 0.024(5) 0.042(5) -0.005(4) 0.012(4) 0.002(4)
C122 0.029(4) 0.016(4) 0.025(4) 0.001(3) 0.005(3) 0.004(3)
C123 0.023(4) 0.036(5) 0.026(4) -0.007(4) -0.001(3) -0.001(4)
C124 0.038(4) 0.070(7) 0.031(5) -0.008(4) 0.016(4) -0.013(4)
C125 0.037(4) 0.040(6) 0.032(5) 0.007(4) 0.016(4) 0.019(4)
C126 0.088(7) 0.059(7) 0.044(5) 0.008(5) 0.024(5) 0.022(5)
C127 0.080(6) 0.054(7) 0.055(6) 0.003(5) 0.015(5) -0.005(6)
C128 0.048(5) 0.045(6) 0.053(6) -0.009(5) 0.012(4) 0.005(5)
C129 0.038(5) 0.042(6) 0.074(6) 0.010(5) 0.013(4) 0.004(5)
C130 0.046(5) 0.051(7) 0.074(6) 0.003(5) 0.022(4) -0.002(5)

loop_
_atom_type_symbol
_atom_type_description
_atom_type_scat_dispersion_real
_atom_type_scat_dispersion_imag
_atom_type_scat_source
C C 0.0033 0.0016 'International Tables Vol C Tables 4.2.6.8 and 6.1.1.4'
H H 0.0000 0.0000 'International Tables Vol C Tables 4.2.6.8 and 6.1.1.4'
N N 0.0061 0.0033 'International Tables Vol C Tables 4.2.6.8 and 6.1.1.4'
O O 0.0106 0.0060 'International Tables Vol C Tables 4.2.6.8 and 6.1.1.4'
Bi Bi -4.1077 10.2566 'International Tables Vol C Tables 4.2.6.8 and 6.1.1.4'

loop_
_geom_angle_atom_site_label_1
_geom_angle_atom_site_label_2
_geom_angle_atom_site_label_3
_geom_angle
_geom_angle_site_symmetry_1
_geom_angle_site_symmetry_3
_geom_angle_publ_flag
N3 Bi1 N5 95.48(17) . . ?
N3 Bi1 N1 95.10(18) . . ?
N5 Bi1 N1 95.85(17) . . ?
N3 Bi1 N4 52.92(16) . . ?
N5 Bi1 N4 84.37(16) . . ?
N1 Bi1 N4 147.71(16) . . ?
N3 Bi1 N2 84.71(16) . . ?
N5 Bi1 N2 148.32(16) . . ?
N1 Bi1 N2 52.74(15) . . ?
N4 Bi1 N2 119.18(14) . . ?
N7 Bi2 N9 96.01(17) . . ?
N7 Bi2 N11 96.49(17) . . ?
N9 Bi2 N11 94.27(18) . . ?
N7 Bi2 N10 82.82(16) . . ?
N9 Bi2 N10 53.07(17) . . ?
N11 Bi2 N10 146.77(16) . . ?
C129 O1 C128 114.4(6) . . ?
C11 N1 C1 115.8(5) . . ?
C11 N1 Bi1 103.8(4) . . ?
C1 N1 Bi1 133.3(4) . . ?
C11 N2 C12 119.3(5) . . ?
C11 N2 Bi1 83.1(4) . . ?
C12 N2 Bi1 156.6(4) . . ?
C32 N3 C22 114.6(5) . . ?
C32 N3 Bi1 104.4(4) . . ?
C22 N3 Bi1 134.7(4) . . ?
C32 N4 C33 121.2(5) . . ?
C32 N4 Bi1 82.8(4) . . ?
C33 N4 Bi1 155.0(4) . . ?
C53 N5 C54 116.2(5) . . ?
C53 N5 Bi1 104.6(4) . . ?
C54 N5 Bi1 131.7(4) . . ?
C53 N6 C43 120.2(5) . . ?
C74 N7 C64 114.9(5) . . ?
C74 N7 Bi2 105.2(4) . . ?
C64 N7 Bi2 132.5(4) . . ?
C74 N8 C75 117.5(5) . . ?
C95 N9 C85 115.3(5) . . ?
C95 N9 Bi2 103.9(4) . . ?
C85 N9 Bi2 134.3(4) . . ?
C95 N10 C96 118.1(6) . . ?
C95 N10 Bi2 84.0(4) . . ?
C96 N10 Bi2 156.7(4) . . ?
C116 N11 C106 114.6(5) . . ?
C116 N11 Bi2 104.5(4) . . ?
C106 N11 Bi2 134.2(4) . . ?
C116 N12 C117 118.5(5) . . ?
C2 C1 C6 121.4(6) . . ?
C2 C1 N1 120.0(5) . . ?
C6 C1 N1 118.5(6) . . ?
C1 C2 C3 117.6(6) . . ?
C1 C2 C7 120.6(5) . . ?
C3 C2 C7 121.7(6) . . ?
C4 C3 C2 121.7(7) . . ?
C5 C4 C3 120.0(6) . . ?
C4 C5 C6 121.0(6) . . ?
C1 C6 C5 118.1(6) . . ?
C1 C6 C9 121.8(5) . . ?
C5 C6 C9 119.8(6) . . ?
C2 C7 C8 117.2(5) . . ?
C6 C9 C10 112.0(6) . . ?
N2 C11 N1 119.2(6) . . ?
C17 C12 C13 121.1(5) . . ?
C17 C12 N2 123.0(5) . . ?
C13 C12 N2 115.6(5) . . ?
C14 C13 C12 117.4(6) . . ?
C14 C13 C18 120.8(5) . . ?
C12 C13 C18 121.8(5) . . ?
C15 C14 C13 121.7(6) . . ?
C14 C15 C16 119.7(6) . . ?
C15 C16 C17 122.0(6) . . ?
C16 C17 C12 118.0(5) . . ?
C16 C17 C20 120.3(6) . . ?
C12 C17 C20 121.7(5) . . ?
C13 C18 C19 112.6(6) . . ?
C21 C20 C17 116.1(5) . . ?
C23 C22 C27 121.5(6) . . ?
C23 C22 N3 118.9(5) . . ?
C27 C22 N3 119.6(5) . . ?
C22 C23 C24 117.8(6) . . ?
C22 C23 C28 121.4(6) . . ?
C24 C23 C28 120.4(6) . . ?
C25 C24 C23 121.7(6) . . ?
C26 C25 C24 119.6(6) . . ?
C25 C26 C27 121.2(6) . . ?
C26 C27 C22 118.1(6) . . ?
C26 C27 C30 121.7(5) . . ?
C22 C27 C30 120.2(5) . . ?
C23 C28 C29 111.1(5) . . ?
C27 C30 C31 115.3(5) . . ?
N4 C32 N3 118.8(6) . . ?
C34 C33 C38 120.9(6) . . ?
C34 C33 N4 116.5(6) . . ?
C38 C33 N4 122.4(6) . . ?
C35 C34 C33 119.4(7) . . ?
C35 C34 C39 122.4(6) . . ?
C33 C34 C39 118.2(6) . . ?
C36 C35 C34 120.5(7) . . ?
C35 C36 C37 119.7(7) . . ?
C36 C37 C38 122.1(6) . . ?
C37 C38 C33 117.3(6) . . ?
C37 C38 C41 120.6(6) . . ?
C33 C38 C41 122.1(6) . . ?
C40 C39 C34 115.4(6) . . ?
C38 C41 C42 115.7(6) . . ?
C48 C43 C44 120.9(6) . . ?
C48 C43 N6 117.0(5) . . ?
C44 C43 N6 122.1(6) . . ?
C45 C44 C43 117.8(6) . . ?
C45 C44 C49 120.2(6) . . ?
C43 C44 C49 121.9(6) . . ?
C46 C45 C44 121.2(6) . . ?
C45 C46 C47 120.3(6) . . ?
C48 C47 C46 120.5(6) . . ?
C47 C48 C43 119.3(6) . . ?
C47 C48 C51 119.1(6) . . ?
C43 C48 C51 121.5(6) . . ?
C44 C49 C50 116.8(6) . . ?
C48 C51 C52 113.1(6) . . ?
N6 C53 N5 121.5(6) . . ?
C55 C54 C59 120.0(6) . . ?
C55 C54 N5 120.2(6) . . ?
C59 C54 N5 119.8(6) . . ?
C56 C55 C54 118.8(6) . . ?
C56 C55 C60 121.0(6) . . ?
C54 C55 C60 120.1(6) . . ?
C55 C56 C57 120.8(7) . . ?
C58 C57 C56 120.2(7) . . ?
C57 C58 C59 121.3(7) . . ?
C58 C59 C54 118.7(6) . . ?
C58 C59 C62 121.3(6) . . ?
C54 C59 C62 119.7(6) . . ?
C55 C60 C61 116.0(5) . . ?
C59 C62 C63 110.8(5) . . ?
C65 C64 C69 120.0(6) . . ?
C65 C64 N7 118.4(6) . . ?
C69 C64 N7 121.5(5) . . ?
C66 C65 C64 118.9(6) . . ?
C66 C65 C70 121.1(6) . . ?
C64 C65 C70 119.9(6) . . ?
C67 C66 C65 120.8(6) . . ?
C68 C67 C66 120.0(6) . . ?
C67 C68 C69 121.6(6) . . ?
C68 C69 C64 118.5(6) . . ?
C68 C69 C72 121.4(6) . . ?
C64 C69 C72 120.0(6) . . ?
C65 C70 C71 112.7(5) . . ?
C69 C72 C73 115.9(5) . . ?
N8 C74 N7 121.2(6) . . ?
C76 C75 C80 122.3(6) . . ?
C76 C75 N8 116.5(6) . . ?
C80 C75 N8 121.2(6) . . ?
C75 C76 C77 117.6(7) . . ?
C75 C76 C81 121.7(6) . . ?
C77 C76 C81 120.5(7) . . ?
C78 C77 C76 120.2(7) . . ?
C77 C78 C79 121.7(7) . . ?
C78 C79 C80 120.2(7) . . ?
C79 C80 C75 117.9(7) . . ?
C79 C80 C83 121.4(7) . . ?
C75 C80 C83 120.7(6) . . ?
C82 C81 C76 110.8(7) . . ?
C84 C83 C80 117.1(6) . . ?
C90 C85 C86 121.1(6) . . ?
C90 C85 N9 119.5(5) . . ?
C86 C85 N9 119.2(5) . . ?
C87 C86 C85 117.8(6) . . ?
C87 C86 C93 122.3(6) . . ?
C85 C86 C93 119.8(5) . . ?
C86 C87 C88 120.9(6) . . ?
C89 C88 C87 120.8(7) . . ?
C88 C89 C90 121.2(6) . . ?
C85 C90 C89 118.0(6) . . ?
C85 C90 C91 122.2(6) . . ?
C89 C90 C91 119.6(6) . . ?
C90 C91 C92 112.6(5) . . ?
C86 C93 C94 116.3(5) . . ?
N10 C95 N9 118.0(6) . . ?
C97 C96 N10 117.4(6) . . ?
C97 C96 C101 119.9(6) . . ?
N10 C96 C101 122.5(6) . . ?
C98 C97 C96 119.7(7) . . ?
C98 C97 C102 120.4(6) . . ?
C96 C97 C102 119.9(6) . . ?
C97 C98 C99 122.4(7) . . ?
C100 C99 C98 118.1(7) . . ?
C99 C100 C101 122.5(6) . . ?
C100 C101 C96 117.2(6) . . ?
C100 C101 C104 121.3(6) . . ?
C96 C101 C104 121.4(6) . . ?
C103 C102 C97 114.1(6) . . ?
C101 C104 C105 115.2(5) . . ?
C111 C106 C107 122.3(6) . . ?
C111 C106 N11 118.3(5) . . ?
C107 C106 N11 119.2(5) . . ?
C108 C107 C106 116.9(5) . . ?
C108 C107 C112 122.5(6) . . ?
C106 C107 C112 120.6(5) . . ?
C109 C108 C107 122.5(6) . . ?
C110 C109 C108 119.0(6) . . ?
C109 C110 C111 121.9(6) . . ?
C110 C111 C106 117.4(6) . . ?
C110 C111 C114 120.2(6) . . ?
C106 C111 C114 122.2(5) . . ?
C107 C112 C113 116.4(5) . . ?
C111 C114 C115 112.9(6) . . ?
N12 C116 N11 120.2(6) . . ?
C122 C117 C118 120.0(5) . . ?
C122 C117 N12 123.1(5) . . ?
C118 C117 N12 116.8(6) . . ?
C119 C118 C117 118.4(6) . . ?
C119 C118 C123 120.3(6) . . ?
C117 C118 C123 121.2(5) . . ?
C120 C119 C118 121.1(6) . . ?
C119 C120 C121 120.5(6) . . ?
C120 C121 C122 120.9(6) . . ?
C121 C122 C117 119.1(6) . . ?
C121 C122 C125 119.1(6) . . ?
C117 C122 C125 121.8(5) . . ?
C118 C123 C124 112.1(6) . . ?
C126 C125 C122 117.3(6) . . ?
O1 C128 C127 109.1(6) . . ?
O1 C129 C130 111.1(6) . . ?

loop_
_geom_bond_atom_site_label_1
_geom_bond_atom_site_label_2
_geom_bond_distance
_geom_bond_site_symmetry_2
_geom_bond_publ_flag
Bi1 N3 2.255(5) . ?
Bi1 N5 2.261(5) . ?
Bi1 N1 2.275(5) . ?
Bi1 N4 2.751(5) . ?
Bi1 N2 2.762(5) . ?
Bi2 N7 2.257(5) . ?
Bi2 N9 2.266(5) . ?
Bi2 N11 2.279(5) . ?
Bi2 N10 2.751(5) . ?
O1 C129 1.391(8) . ?
O1 C128 1.409(9) . ?
N1 C11 1.347(7) . ?
N1 C1 1.438(7) . ?
N2 C11 1.297(7) . ?
N2 C12 1.415(7) . ?
N3 C32 1.337(7) . ?
N3 C22 1.453(7) . ?
N4 C32 1.305(7) . ?
N4 C33 1.413(8) . ?
N5 C53 1.352(7) . ?
N5 C54 1.423(8) . ?
N6 C53 1.296(7) . ?
N6 C43 1.415(7) . ?
N7 C74 1.347(7) . ?
N7 C64 1.433(7) . ?
N8 C74 1.283(7) . ?
N8 C75 1.439(7) . ?
N9 C95 1.369(7) . ?
N9 C85 1.436(7) . ?
N10 C95 1.294(7) . ?
N10 C96 1.407(8) . ?
N11 C116 1.357(7) . ?
N11 C106 1.449(7) . ?
N12 C116 1.296(7) . ?
N12 C117 1.430(7) . ?
C1 C2 1.400(8) . ?
C1 C6 1.402(8) . ?
C2 C3 1.402(8) . ?
C2 C7 1.504(8) . ?
C3 C4 1.376(9) . ?
C4 C5 1.366(9) . ?
C5 C6 1.409(8) . ?
C6 C9 1.496(8) . ?
C7 C8 1.525(8) . ?
C9 C10 1.535(8) . ?
C12 C17 1.406(8) . ?
C12 C13 1.415(7) . ?
C13 C14 1.412(8) . ?
C13 C18 1.503(8) . ?
C14 C15 1.368(9) . ?
C15 C16 1.375(8) . ?
C16 C17 1.394(8) . ?
C17 C20 1.513(8) . ?
C18 C19 1.530(9) . ?
C20 C21 1.501(8) . ?
C22 C23 1.390(8) . ?
C22 C27 1.418(8) . ?
C23 C24 1.402(8) . ?
C23 C28 1.497(8) . ?
C24 C25 1.384(8) . ?
C25 C26 1.379(8) . ?
C26 C27 1.393(8) . ?
C27 C30 1.523(8) . ?
C28 C29 1.518(9) . ?
C30 C31 1.535(7) . ?
C33 C34 1.401(8) . ?
C33 C38 1.411(8) . ?
C34 C35 1.388(9) . ?
C34 C39 1.545(9) . ?
C35 C36 1.380(9) . ?
C36 C37 1.383(9) . ?
C37 C38 1.391(8) . ?
C38 C41 1.503(8) . ?
C39 C40 1.479(8) . ?
C41 C42 1.535(8) . ?
C43 C48 1.387(8) . ?
C43 C44 1.414(8) . ?
C44 C45 1.393(8) . ?
C44 C49 1.504(8) . ?
C45 C46 1.366(8) . ?
C46 C47 1.386(8) . ?
C47 C48 1.379(8) . ?
C48 C51 1.508(8) . ?
C49 C50 1.525(8) . ?
C51 C52 1.521(9) . ?
C54 C55 1.410(8) . ?
C54 C59 1.416(8) . ?
C55 C56 1.391(8) . ?
C55 C60 1.523(8) . ?
C56 C57 1.392(8) . ?
C57 C58 1.366(9) . ?
C58 C59 1.393(9) . ?
C59 C62 1.512(9) . ?
C60 C61 1.534(8) . ?
C62 C63 1.535(8) . ?
C64 C65 1.411(8) . ?
C64 C69 1.416(8) . ?
C65 C66 1.399(9) . ?
C65 C70 1.513(8) . ?
C66 C67 1.385(9) . ?
C67 C68 1.372(8) . ?
C68 C69 1.395(8) . ?
C69 C72 1.520(8) . ?
C70 C71 1.523(8) . ?
C72 C73 1.532(8) . ?
C75 C76 1.398(8) . ?
C75 C80 1.409(8) . ?
C76 C77 1.410(9) . ?
C76 C81 1.528(9) . ?
C77 C78 1.374(10) . ?
C78 C79 1.381(10) . ?
C79 C80 1.392(9) . ?
C80 C83 1.498(9) . ?
C81 C82 1.520(9) . ?
C83 C84 1.497(9) . ?
C85 C90 1.398(8) . ?
C85 C86 1.425(8) . ?
C86 C87 1.373(9) . ?
C86 C93 1.513(8) . ?
C87 C88 1.397(9) . ?
C88 C89 1.350(9) . ?
C89 C90 1.399(8) . ?
C90 C91 1.491(8) . ?
C91 C92 1.521(9) . ?
C93 C94 1.541(7) . ?
C96 C97 1.406(8) . ?
C96 C101 1.427(9) . ?
C97 C98 1.374(9) . ?
C97 C102 1.538(9) . ?
C98 C99 1.387(9) . ?
C99 C100 1.385(8) . ?
C100 C101 1.416(8) . ?
C101 C104 1.519(8) . ?
C102 C103 1.522(8) . ?
C104 C105 1.536(8) . ?
C106 C111 1.401(8) . ?
C106 C107 1.408(8) . ?
C107 C108 1.382(8) . ?
C107 C112 1.489(8) . ?
C108 C109 1.380(8) . ?
C109 C110 1.377(9) . ?
C110 C111 1.388(8) . ?
C111 C114 1.495(8) . ?
C112 C113 1.539(8) . ?
C114 C115 1.530(9) . ?
C117 C122 1.402(8) . ?
C117 C118 1.409(8) . ?
C118 C119 1.404(8) . ?
C118 C123 1.506(8) . ?
C119 C120 1.355(9) . ?
C120 C121 1.378(8) . ?
C121 C122 1.386(8) . ?
C122 C125 1.527(8) . ?
C123 C124 1.523(9) . ?
C125 C126 1.462(9) . ?
C127 C128 1.497(10) . ?
C129 C130 1.480(10) . ?
